data_1563421
loop_
_publ_author_name
'Sasano, Yoshifumi'
'Maeda, Hiromitsu'
'Tanaka, Hiroki'
'Haketa, Yohei'
'Kobayashi, Yoichi'
'Ishibashi, Yukihide'
'Asahi, Tsuyoshi'
'Morimoto, Tatsuki'
'Yasuda, Nobuhiro'
'Sato, Ryuma'
'Shigeta, Yasuteru'

_publ_section_title
;
 Ion-pairing&#x00A0;\p-electronic systems: ordered arrangement and
 noncovalent interactions of negatively charged porphyrins
;
_journal_name_full 'Chemical Science'
_journal_paper_doi 10.1039/D1SC02260A
_journal_year 2021
_chemical_formula_moiety 'C38 H8 F15 N4 O Pt, C16 H36 N'
_chemical_formula_sum 'C54 H44 F15 N5 O Pt'
_chemical_formula_weight 1259.03
_space_group_crystal_system orthorhombic
_space_group_IT_number 19
_space_group_name_Hall 'P 2ac 2ab'
_space_group_name_H-M_alt 'P 21 21 21'
_atom_sites_solution_hydrogens geom
_audit_creation_method SHELXL-2016/4
_audit_update_record
;
2019-03-30 deposited with the CCDC.	2021-06-14 downloaded from the CCDC.
;
_cell_angle_alpha 90
_cell_angle_beta 90
_cell_angle_gamma 90
_cell_formula_units_Z 4
_cell_length_a 8.1911(16)
_cell_length_b 22.065(4)
_cell_length_c 25.559(5)
_cell_measurement_reflns_used 25047
_cell_measurement_temperature 90(2)
_cell_measurement_theta_max 27.498
_cell_measurement_theta_min 1.343
_cell_volume 4619.4(15)
_computing_cell_refinement 'Rapid Auto(Rigaku)'
_computing_data_collection 'Rapid Auto(Rigaku)'
_computing_data_reduction 'Rapid Auto(Rigaku)'
_computing_structure_refinement 'SHELXL-2016/4 (Sheldrick, 2016)'
_computing_structure_solution 'SHELXS-97 (Sheldrick, 1990)'
_diffrn_ambient_temperature 90(2)
_diffrn_detector_area_resol_mean 29
_diffrn_measured_fraction_theta_full 0.997
_diffrn_measured_fraction_theta_max 0.997
_diffrn_measurement_device_type 'Rigaku Saturn 724'
_diffrn_measurement_method 'Oscillation Photograph'
_diffrn_radiation_monochromator 'Si(111) Channel Cut'
_diffrn_radiation_type Synchrotron
_diffrn_radiation_wavelength 0.7829
_diffrn_reflns_av_R_equivalents 0.0876
_diffrn_reflns_av_unetI/netI 0.0922
_diffrn_reflns_Laue_measured_fraction_full 0.997
_diffrn_reflns_Laue_measured_fraction_max 0.997
_diffrn_reflns_limit_h_max 9
_diffrn_reflns_limit_h_min -8
_diffrn_reflns_limit_k_max 26
_diffrn_reflns_limit_k_min -26
_diffrn_reflns_limit_l_max 30
_diffrn_reflns_limit_l_min -28
_diffrn_reflns_number 25047
_diffrn_reflns_point_group_measured_fraction_full 0.998
_diffrn_reflns_point_group_measured_fraction_max 0.998
_diffrn_reflns_theta_full 27.498
_diffrn_reflns_theta_max 27.498
_diffrn_reflns_theta_min 1.343
_diffrn_source 'synchrotron radiation SPring-8 BL40XU'
_exptl_absorpt_coefficient_mu 4.001
_exptl_absorpt_correction_T_max 1.000
_exptl_absorpt_correction_T_min 0.650
_exptl_absorpt_correction_type multi-scan
_exptl_absorpt_process_details 'ABSCOR (T.Higashi, 2001)'
_exptl_crystal_colour green
_exptl_crystal_density_diffrn 1.810
_exptl_crystal_density_meas ?
_exptl_crystal_description prism
_exptl_crystal_F_000 2496
_exptl_crystal_size_max 0.170
_exptl_crystal_size_mid 0.010
_exptl_crystal_size_min 0.010
_refine_diff_density_max 6.392
_refine_diff_density_min -2.545
_refine_diff_density_rms 0.228
_refine_ls_abs_structure_details
;
 Refined as an inversion twin.
;
_refine_ls_abs_structure_Flack 0.472(17)
_refine_ls_extinction_coef 0.0016(2)
_refine_ls_extinction_expression Fc^*^=kFc[1+0.001xFc^2^\l^3^/sin(2\q)]^-1/4^
_refine_ls_extinction_method 'SHELXL-2016/4 (Sheldrick 2016)'
_refine_ls_goodness_of_fit_ref 1.127
_refine_ls_hydrogen_treatment constr
_refine_ls_matrix_type full
_refine_ls_number_parameters 529
_refine_ls_number_reflns 7915
_refine_ls_number_restraints 0
_refine_ls_restrained_S_all 1.127
_refine_ls_R_factor_all 0.0846
_refine_ls_R_factor_gt 0.0636
_refine_ls_shift/su_max 0.001
_refine_ls_shift/su_mean 0.000
_refine_ls_structure_factor_coef Fsqd
_refine_ls_weighting_details 'w=1/[\s^2^(Fo^2^)+(0.0270P)^2^+73.2969P] where P=(Fo^2^+2Fc^2^)/3'
_refine_ls_weighting_scheme calc
_refine_ls_wR_factor_gt 0.1351
_refine_ls_wR_factor_ref 0.1609
_reflns_Friedel_coverage 0.777
_reflns_Friedel_fraction_full 0.999
_reflns_Friedel_fraction_max 0.999
_reflns_number_gt 6753
_reflns_number_total 7915
_reflns_threshold_expression 'I > 2\s(I)'
_cod_data_source_file d1sc02260a2.cif
_cod_data_source_block 171217_ys7-1_180906
_cod_depositor_comments
;
The following automatic conversions were performed:

data item '_exptl_crystal_density_meas' value 'not measured' was
changed to '?' -- the value is perceived as not measured.

Automatic conversion script
Id: cif_fix_values 7556 2019-12-06 15:28:31Z antanas 
;
_cod_original_cell_volume 4619.5(16)
_cod_database_code 1563421
_shelx_shelxl_version_number 2016/4
_shelx_space_group_comment
;
The symmetry employed for this shelxl refinement is uniquely defined
by the following loop, which should always be used as a source of
symmetry information in preference to the above space-group names.
They are only intended as comments.
;

loop_
_space_group_symop_operation_xyz
'x, y, z'
'-x+1/2, -y, z+1/2'
'x+1/2, -y+1/2, -z'
'-x, y+1/2, -z+1/2'

loop_
_atom_site_label
_atom_site_type_symbol
_atom_site_fract_x
_atom_site_fract_y
_atom_site_fract_z
_atom_site_U_iso_or_equiv
_atom_site_adp_type
_atom_site_occupancy
_atom_site_site_symmetry_order
_atom_site_calc_flag
_atom_site_refinement_flags_posn
_atom_site_refinement_flags_adp
_atom_site_refinement_flags_occupancy
_atom_site_disorder_assembly
_atom_site_disorder_group
C1 C 0.551(2) 0.5071(7) 0.2141(8) 0.025(2) Uani 1 1 d . . . . .
C2 C 0.595(3) 0.5109(8) 0.2670(7) 0.025(2) Uani 1 1 d . . . . .
C3 C 0.642(2) 0.5626(8) 0.2911(8) 0.025(2) Uani 1 1 d . . . . .
H1 H 0.658056 0.600780 0.274730 0.031 Uiso 1 1 calc R U . . .
C4 C 0.661(3) 0.5503(9) 0.3425(8) 0.029(5) Uani 1 1 d . . . . .
H2 H 0.691084 0.578028 0.369236 0.035 Uiso 1 1 calc R U . . .
C5 C 0.628(2) 0.4880(9) 0.3484(7) 0.026(5) Uani 1 1 d . . . . .
C6 C 0.623(2) 0.4570(8) 0.3944(7) 0.0241(17) Uani 1 1 d . . . . .
C7 C 0.592(3) 0.3975(8) 0.4017(7) 0.0241(17) Uani 1 1 d . . . . .
C8 C 0.583(2) 0.3681(8) 0.4482(6) 0.0241(17) Uani 1 1 d . . . . .
H3 H 0.580857 0.386181 0.481940 0.029 Uiso 1 1 calc R U . . .
C9 C 0.577(3) 0.3088(8) 0.4376(7) 0.0241(17) Uani 1 1 d . . . . .
H4 H 0.573175 0.276729 0.462349 0.029 Uiso 1 1 calc R U . . .
C10 C 0.577(3) 0.3027(8) 0.3828(6) 0.0241(17) Uani 1 1 d . . . . .
C11 C 0.563(3) 0.2490(7) 0.3559(7) 0.022(2) Uani 1 1 d . . . . .
C12 C 0.565(3) 0.2429(7) 0.3034(7) 0.022(2) Uani 1 1 d . . . . .
C13 C 0.569(3) 0.1884(7) 0.2757(7) 0.022(2) Uani 1 1 d . . . . .
H5 H 0.568622 0.148908 0.290432 0.027 Uiso 1 1 calc R U . . .
C14 C 0.573(3) 0.2014(8) 0.2258(7) 0.028(4) Uani 1 1 d . . . . .
H6 H 0.576138 0.172910 0.197905 0.033 Uiso 1 1 calc R U . . .
C15 C 0.572(3) 0.2632(7) 0.2207(6) 0.022(4) Uani 1 1 d . . . . .
C16 C 0.557(3) 0.2952(8) 0.1760(7) 0.025(4) Uani 1 1 d . . . . .
C17 C 0.543(3) 0.3556(8) 0.1709(8) 0.034(3) Uani 1 1 d . . . . .
C18 C 0.496(3) 0.3870(9) 0.1238(8) 0.034(3) Uani 1 1 d . . . . .
H7 H 0.470818 0.369568 0.090793 0.041 Uiso 1 1 calc R U . . .
C19 C 0.494(3) 0.4460(9) 0.1364(8) 0.034(3) Uani 1 1 d . . . . .
H8 H 0.473300 0.478513 0.112991 0.041 Uiso 1 1 calc R U . . .
C20 C 0.528(3) 0.4516(8) 0.1887(7) 0.028(5) Uani 1 1 d . . . . .
C21 C 0.6336(16) 0.4941(5) 0.4418(4) 0.030(5) Uani 1 1 d G . . . .
C22 C 0.4936(14) 0.5057(6) 0.4708(5) 0.038(6) Uani 1 1 d G . . . .
C23 C 0.5021(16) 0.5420(7) 0.5152(5) 0.039(6) Uani 1 1 d G . . . .
C24 C 0.651(2) 0.5666(6) 0.5306(4) 0.041(6) Uani 1 1 d G . . . .
C25 C 0.7909(15) 0.5550(6) 0.5016(5) 0.037(5) Uani 1 1 d G . . . .
C26 C 0.7823(14) 0.5187(6) 0.4572(5) 0.032(5) Uani 1 1 d G . . . .
C27 C 0.5661(19) 0.1925(4) 0.3864(4) 0.024(4) Uani 1 1 d G . . . .
C28 C 0.4195(16) 0.1635(6) 0.3977(5) 0.038(5) Uani 1 1 d G . . . .
C29 C 0.4195(18) 0.1102(6) 0.4267(5) 0.034(5) Uani 1 1 d G . . . .
C30 C 0.566(2) 0.0858(4) 0.4443(5) 0.037(5) Uani 1 1 d G . . . .
C31 C 0.7125(18) 0.1148(6) 0.4331(5) 0.051(7) Uani 1 1 d G . . . .
C32 C 0.7125(16) 0.1681(6) 0.4041(6) 0.038(5) Uani 1 1 d G . . . .
C33 C 0.5651(18) 0.2603(6) 0.1267(4) 0.030(5) Uani 1 1 d G . . . .
C34 C 0.4283(15) 0.2332(6) 0.1046(5) 0.036(5) Uani 1 1 d G . . . .
C35 C 0.4415(18) 0.2027(6) 0.0572(5) 0.045(6) Uani 1 1 d G . . . .
C36 C 0.591(2) 0.1993(6) 0.0319(4) 0.044(6) Uani 1 1 d G . . . .
C37 C 0.7282(17) 0.2263(6) 0.0540(5) 0.042(6) Uani 1 1 d G . . . .
C38 C 0.7151(15) 0.2569(6) 0.1014(5) 0.032(5) Uani 1 1 d G . . . .
C39 C 0.192(3) 0.4610(10) 0.2844(11) 0.047(3) Uani 1 1 d . . . . .
H9 H 0.241033 0.481060 0.253538 0.057 Uiso 1 1 calc R U . . .
H10 H 0.281059 0.440845 0.303930 0.057 Uiso 1 1 calc R U . . .
C40 C 0.116(3) 0.5092(10) 0.3192(11) 0.052(7) Uani 1 1 d . . . . .
H11 H 0.016064 0.525227 0.302557 0.062 Uiso 1 1 calc R U . . .
H12 H 0.085357 0.491047 0.353260 0.062 Uiso 1 1 calc R U . . .
C41 C 0.231(4) 0.5582(12) 0.3278(11) 0.065(9) Uani 1 1 d . . . . .
H13 H 0.241785 0.581959 0.295119 0.078 Uiso 1 1 calc R U . . .
H14 H 0.339202 0.540939 0.336264 0.078 Uiso 1 1 calc R U . . .
C42 C 0.179(4) 0.5986(11) 0.3704(10) 0.059(8) Uani 1 1 d . . . . .
H33 H 0.072837 0.616357 0.361828 0.089 Uiso 1 1 calc R U . . .
H34 H 0.259911 0.631018 0.374706 0.089 Uiso 1 1 calc R U . . .
H35 H 0.170575 0.575429 0.402948 0.089 Uiso 1 1 calc R U . . .
C43 C -0.051(3) 0.4393(10) 0.2295(8) 0.038(2) Uani 1 1 d . . . . .
H15 H -0.104037 0.474686 0.246054 0.046 Uiso 1 1 calc R U . . .
H16 H -0.135541 0.408133 0.223251 0.046 Uiso 1 1 calc R U . . .
C44 C 0.023(3) 0.4583(10) 0.1776(9) 0.038(2) Uani 1 1 d . . . . .
H17 H 0.026621 0.422846 0.153920 0.046 Uiso 1 1 calc R U . . .
H18 H 0.136326 0.472206 0.183383 0.046 Uiso 1 1 calc R U . . .
C45 C -0.074(3) 0.5088(9) 0.1514(8) 0.038(2) Uani 1 1 d . . . . .
H19 H -0.191722 0.499606 0.152912 0.046 Uiso 1 1 calc R U . . .
H20 H -0.041329 0.512199 0.114170 0.046 Uiso 1 1 calc R U . . .
C46 C -0.039(4) 0.5683(13) 0.1795(10) 0.073(10) Uani 1 1 d . . . . .
H36 H -0.105183 0.570465 0.211430 0.109 Uiso 1 1 calc R U . . .
H37 H -0.066774 0.602272 0.156521 0.109 Uiso 1 1 calc R U . . .
H38 H 0.076925 0.570321 0.188751 0.109 Uiso 1 1 calc R U . . .
C47 C 0.179(3) 0.3684(11) 0.2402(9) 0.047(3) Uani 1 1 d . . . . .
H21 H 0.260929 0.353348 0.265377 0.057 Uiso 1 1 calc R U . . .
H22 H 0.237248 0.387511 0.210630 0.057 Uiso 1 1 calc R U . . .
C48 C 0.072(3) 0.3122(9) 0.2188(9) 0.047(3) Uani 1 1 d . . . . .
H23 H -0.045393 0.321954 0.221303 0.057 Uiso 1 1 calc R U . . .
H24 H 0.098641 0.304842 0.181491 0.057 Uiso 1 1 calc R U . . .
C49 C 0.108(3) 0.2565(10) 0.2498(9) 0.047(3) Uani 1 1 d . . . . .
H25 H 0.066111 0.261549 0.285906 0.057 Uiso 1 1 calc R U . . .
H26 H 0.227416 0.250193 0.251746 0.057 Uiso 1 1 calc R U . . .
C50 C 0.029(3) 0.2027(10) 0.2250(12) 0.060(8) Uani 1 1 d . . . . .
H39 H -0.088899 0.209343 0.222570 0.090 Uiso 1 1 calc R U . . .
H40 H 0.050581 0.166578 0.246219 0.090 Uiso 1 1 calc R U . . .
H41 H 0.074102 0.196787 0.189797 0.090 Uiso 1 1 calc R U . . .
C51 C -0.008(2) 0.3872(10) 0.3115(8) 0.038(2) Uani 1 1 d . . . . .
H27 H -0.077791 0.353608 0.298815 0.046 Uiso 1 1 calc R U . . .
H28 H -0.081081 0.418204 0.326868 0.046 Uiso 1 1 calc R U . . .
C52 C 0.099(3) 0.3635(9) 0.3534(8) 0.038(2) Uani 1 1 d . . . . .
H29 H 0.166567 0.329964 0.339470 0.046 Uiso 1 1 calc R U . . .
H30 H 0.173516 0.396029 0.365451 0.046 Uiso 1 1 calc R U . . .
C53 C 0.001(3) 0.3414(14) 0.3980(12) 0.068(9) Uani 1 1 d . . . . .
H31 H -0.064502 0.375690 0.411781 0.082 Uiso 1 1 calc R U . . .
H32 H -0.076945 0.310540 0.384892 0.082 Uiso 1 1 calc R U . . .
C54 C 0.093(4) 0.3153(11) 0.4408(10) 0.057(7) Uani 1 1 d . . . . .
H42 H 0.115063 0.272442 0.433443 0.085 Uiso 1 1 calc R U . . .
H43 H 0.030461 0.318714 0.473312 0.085 Uiso 1 1 calc R U . . .
H44 H 0.196981 0.337000 0.444619 0.085 Uiso 1 1 calc R U . . .
N1 N 0.5944(18) 0.4640(6) 0.3008(5) 0.0206(16) Uani 1 1 d . . . . .
N2 N 0.5806(19) 0.3583(6) 0.3607(5) 0.0206(16) Uani 1 1 d . . . . .
N3 N 0.568(2) 0.2891(6) 0.2689(5) 0.0206(16) Uani 1 1 d . . . . .
N4 N 0.5518(16) 0.3961(6) 0.2101(6) 0.0206(16) Uani 1 1 d . . . . .
N5 N 0.075(2) 0.4142(7) 0.2661(6) 0.038(2) Uani 1 1 d . . . . .
O1 O 0.5283(19) 0.5543(6) 0.1892(5) 0.037(4) Uani 1 1 d . . . . .
F1 F 0.3559(16) 0.4851(6) 0.4575(5) 0.044(3) Uani 1 1 d . . . . .
F2 F 0.3747(17) 0.5527(6) 0.5425(5) 0.048(4) Uani 1 1 d . . . . .
F3 F 0.6553(17) 0.6011(6) 0.5696(5) 0.048(3) Uani 1 1 d . . . . .
F4 F 0.926(2) 0.5796(5) 0.5128(4) 0.048(3) Uani 1 1 d . . . . .
F5 F 0.9120(18) 0.5069(5) 0.4316(4) 0.042(3) Uani 1 1 d . . . . .
F6 F 0.2832(18) 0.1843(6) 0.3814(6) 0.052(4) Uani 1 1 d . . . . .
F7 F 0.287(2) 0.0834(6) 0.4368(6) 0.057(4) Uani 1 1 d . . . . .
F8 F 0.565(2) 0.0374(5) 0.4715(4) 0.053(4) Uani 1 1 d . . . . .
F9 F 0.8512(19) 0.0914(6) 0.4482(7) 0.062(5) Uani 1 1 d . . . . .
F10 F 0.8460(18) 0.1929(6) 0.3931(7) 0.056(4) Uani 1 1 d . . . . .
F11 F 0.2931(17) 0.2359(7) 0.1272(5) 0.054(4) Uani 1 1 d . . . . .
F12 F 0.316(2) 0.1776(8) 0.0378(6) 0.069(5) Uani 1 1 d . . . . .
F13 F 0.604(2) 0.1708(6) -0.0115(5) 0.060(4) Uani 1 1 d . . . . .
F14 F 0.8675(18) 0.2207(7) 0.0317(5) 0.059(4) Uani 1 1 d . . . . .
F15 F 0.8440(15) 0.2813(6) 0.1204(5) 0.039(3) Uani 1 1 d . . . . .
PT1 Pt 0.57465(8) 0.37668(3) 0.28558(3) 0.0193(2) Uani 1 1 d . . . . .

loop_
_atom_site_aniso_label
_atom_site_aniso_U_11
_atom_site_aniso_U_22
_atom_site_aniso_U_33
_atom_site_aniso_U_23
_atom_site_aniso_U_13
_atom_site_aniso_U_12
C1 0.033(6) 0.017(5) 0.026(5) -0.001(5) 0.003(6) 0.000(5)
C2 0.033(6) 0.017(5) 0.026(5) -0.001(5) 0.003(6) 0.000(5)
C3 0.033(6) 0.017(5) 0.026(5) -0.001(5) 0.003(6) 0.000(5)
C4 0.046(13) 0.018(10) 0.024(11) 0.005(8) -0.008(9) -0.002(9)
C5 0.032(12) 0.024(10) 0.023(10) -0.004(8) -0.003(8) 0.004(8)
C6 0.034(5) 0.019(4) 0.019(4) 0.003(3) -0.002(4) 0.001(4)
C7 0.034(5) 0.019(4) 0.019(4) 0.003(3) -0.002(4) 0.001(4)
C8 0.034(5) 0.019(4) 0.019(4) 0.003(3) -0.002(4) 0.001(4)
C9 0.034(5) 0.019(4) 0.019(4) 0.003(3) -0.002(4) 0.001(4)
C10 0.034(5) 0.019(4) 0.019(4) 0.003(3) -0.002(4) 0.001(4)
C11 0.028(6) 0.013(4) 0.026(5) 0.001(4) 0.002(6) 0.003(5)
C12 0.028(6) 0.013(4) 0.026(5) 0.001(4) 0.002(6) 0.003(5)
C13 0.028(6) 0.013(4) 0.026(5) 0.001(4) 0.002(6) 0.003(5)
C14 0.033(10) 0.019(9) 0.031(11) -0.006(7) -0.006(10) -0.001(9)
C15 0.032(9) 0.023(9) 0.011(8) 0.002(7) -0.008(10) 0.000(9)
C16 0.031(11) 0.017(9) 0.027(10) -0.005(7) 0.000(10) -0.005(9)
C17 0.057(8) 0.019(6) 0.026(6) 0.007(5) -0.004(6) -0.001(5)
C18 0.057(8) 0.019(6) 0.026(6) 0.007(5) -0.004(6) -0.001(5)
C19 0.057(8) 0.019(6) 0.026(6) 0.007(5) -0.004(6) -0.001(5)
C20 0.049(15) 0.010(9) 0.024(10) 0.001(8) 0.007(9) 0.001(8)
C21 0.062(15) 0.007(9) 0.021(10) -0.003(8) -0.021(10) 0.001(9)
C22 0.068(17) 0.020(11) 0.026(12) 0.002(9) 0.010(11) 0.015(11)
C23 0.049(14) 0.038(13) 0.031(13) 0.008(10) 0.029(11) 0.014(11)
C24 0.054(15) 0.023(12) 0.047(15) -0.012(11) -0.007(12) 0.008(11)
C25 0.037(13) 0.032(12) 0.043(14) -0.002(10) -0.004(11) -0.012(11)
C26 0.053(15) 0.023(11) 0.019(11) -0.002(8) -0.011(11) -0.001(10)
C27 0.035(11) 0.021(9) 0.016(9) -0.002(7) 0.003(10) 0.005(10)
C28 0.062(15) 0.025(11) 0.028(11) 0.003(8) 0.023(13) 0.012(13)
C29 0.042(12) 0.034(12) 0.027(10) 0.002(8) 0.004(11) -0.014(12)
C30 0.072(16) 0.019(10) 0.021(10) 0.002(8) 0.007(13) -0.016(14)
C31 0.10(2) 0.020(12) 0.032(12) -0.005(10) -0.033(13) 0.006(14)
C32 0.051(15) 0.027(12) 0.036(13) 0.008(10) -0.014(12) 0.000(11)
C33 0.046(12) 0.026(10) 0.017(9) -0.003(8) 0.005(10) 0.000(11)
C34 0.038(12) 0.028(11) 0.042(12) -0.008(9) 0.002(13) -0.013(12)
C35 0.077(18) 0.032(12) 0.026(12) -0.003(9) -0.013(14) -0.017(14)
C36 0.071(19) 0.033(12) 0.029(12) -0.010(9) -0.009(14) -0.015(14)
C37 0.059(16) 0.036(13) 0.032(12) 0.014(10) 0.022(12) 0.022(12)
C38 0.042(13) 0.021(11) 0.034(12) -0.004(9) 0.003(11) 0.008(10)
C39 0.051(7) 0.042(6) 0.050(7) -0.011(6) -0.014(6) -0.010(6)
C40 0.037(15) 0.032(13) 0.087(19) -0.018(13) 0.005(13) -0.007(10)
C41 0.08(2) 0.051(17) 0.063(18) -0.019(14) 0.020(16) -0.035(16)
C42 0.10(2) 0.037(14) 0.041(15) -0.011(11) 0.016(15) -0.021(14)
C43 0.032(5) 0.036(5) 0.046(5) -0.001(4) -0.001(4) -0.005(4)
C44 0.032(5) 0.036(5) 0.046(5) -0.001(4) -0.001(4) -0.005(4)
C45 0.032(5) 0.036(5) 0.046(5) -0.001(4) -0.001(4) -0.005(4)
C46 0.11(3) 0.064(18) 0.041(15) -0.007(13) 0.017(17) -0.013(19)
C47 0.051(7) 0.042(6) 0.050(7) -0.011(6) -0.014(6) -0.010(6)
C48 0.051(7) 0.042(6) 0.050(7) -0.011(6) -0.014(6) -0.010(6)
C49 0.051(7) 0.042(6) 0.050(7) -0.011(6) -0.014(6) -0.010(6)
C50 0.060(18) 0.028(12) 0.09(2) 0.000(13) 0.002(15) -0.005(11)
C51 0.032(5) 0.036(5) 0.046(5) -0.001(4) -0.001(4) -0.005(4)
C52 0.032(5) 0.036(5) 0.046(5) -0.001(4) -0.001(4) -0.005(4)
C53 0.042(14) 0.070(19) 0.09(2) 0.057(17) 0.001(15) -0.013(13)
C54 0.08(2) 0.041(14) 0.052(15) 0.009(11) -0.016(16) 0.016(15)
N1 0.016(3) 0.017(3) 0.029(4) -0.002(3) 0.000(4) 0.001(3)
N2 0.016(3) 0.017(3) 0.029(4) -0.002(3) 0.000(4) 0.001(3)
N3 0.016(3) 0.017(3) 0.029(4) -0.002(3) 0.000(4) 0.001(3)
N4 0.016(3) 0.017(3) 0.029(4) -0.002(3) 0.000(4) 0.001(3)
N5 0.032(5) 0.036(5) 0.046(5) -0.001(4) -0.001(4) -0.005(4)
O1 0.071(12) 0.019(7) 0.021(7) 0.005(6) -0.006(7) 0.008(7)
F1 0.040(8) 0.044(8) 0.048(8) 0.003(7) -0.003(6) 0.001(6)
F2 0.067(10) 0.044(8) 0.035(7) -0.001(6) 0.010(7) 0.002(7)
F3 0.069(9) 0.043(8) 0.033(7) -0.009(6) -0.002(6) -0.004(6)
F4 0.067(9) 0.038(7) 0.040(7) -0.006(5) -0.005(8) -0.024(8)
F5 0.047(8) 0.042(7) 0.036(7) -0.002(5) -0.002(7) -0.016(7)
F6 0.041(8) 0.034(8) 0.082(11) 0.013(7) 0.004(8) 0.004(7)
F7 0.076(11) 0.039(8) 0.056(9) 0.008(7) 0.027(8) -0.022(8)
F8 0.101(11) 0.028(6) 0.029(6) 0.010(5) -0.011(8) -0.003(9)
F9 0.065(10) 0.023(7) 0.097(12) 0.018(7) -0.041(9) -0.005(6)
F10 0.042(8) 0.029(7) 0.097(12) 0.015(8) -0.024(8) -0.003(6)
F11 0.046(8) 0.066(10) 0.049(8) -0.023(7) 0.013(7) -0.022(7)
F12 0.083(12) 0.066(11) 0.058(10) -0.028(8) -0.005(9) -0.036(10)
F13 0.094(13) 0.052(8) 0.034(7) -0.018(6) 0.012(8) -0.018(9)
F14 0.065(11) 0.069(10) 0.042(8) -0.010(7) 0.030(7) 0.003(8)
F15 0.036(7) 0.047(8) 0.034(7) 0.000(6) 0.002(6) 0.003(6)
PT1 0.0247(4) 0.0130(3) 0.0201(3) 0.0029(3) -0.0003(3) -0.0015(3)

loop_
_atom_type_symbol
_atom_type_description
_atom_type_scat_dispersion_real
_atom_type_scat_dispersion_imag
_atom_type_scat_source
C C 0.0041 0.0020 'International Tables Vol C Tables 4.2.6.8 and 6.1.1.4'
H H 0.0000 0.0000 'International Tables Vol C Tables 4.2.6.8 and 6.1.1.4'
F F 0.0215 0.0127 'International Tables Vol C Tables 4.2.6.8 and 6.1.1.4'
N N 0.0078 0.0041 'International Tables Vol C Tables 4.2.6.8 and 6.1.1.4'
O O 0.0135 0.0075 'International Tables Vol C Tables 4.2.6.8 and 6.1.1.4'
Pt Pt -2.7169 9.8130 'International Tables Vol C Tables 4.2.6.8 and 6.1.1.4'

loop_
_geom_angle_atom_site_label_1
_geom_angle_atom_site_label_2
_geom_angle_atom_site_label_3
_geom_angle
_geom_angle_site_symmetry_1
_geom_angle_site_symmetry_3
_geom_angle_publ_flag
O1 C1 C20 118.6(19) . . ?
O1 C1 C2 119.1(16) . . ?
C20 C1 C2 122.3(16) . . ?
N1 C2 C3 111.0(16) . . ?
N1 C2 C1 124.8(16) . . ?
C3 C2 C1 124.2(17) . . ?
C2 C3 C4 107.8(17) . . ?
C2 C3 H1 126.1 . . ?
C4 C3 H1 126.1 . . ?
C3 C4 C5 106.1(18) . . ?
C3 C4 H2 127.0 . . ?
C5 C4 H2 127.0 . . ?
N1 C5 C6 124.9(18) . . ?
N1 C5 C4 109.0(17) . . ?
C6 C5 C4 126.1(18) . . ?
C7 C6 C5 127.9(18) . . ?
C7 C6 C21 116.1(15) . . ?
C5 C6 C21 115.7(16) . . ?
C6 C7 C8 126.6(17) . . ?
C6 C7 N2 121.7(16) . . ?
C8 C7 N2 111.5(15) . . ?
C9 C8 C7 106.9(15) . . ?
C9 C8 H3 126.5 . . ?
C7 C8 H3 126.5 . . ?
C8 C9 C10 107.2(15) . . ?
C8 C9 H4 126.4 . . ?
C10 C9 H4 126.4 . . ?
N2 C10 C11 125.1(16) . . ?
N2 C10 C9 109.3(15) . . ?
C11 C10 C9 125.4(16) . . ?
C12 C11 C10 125.6(16) . . ?
C12 C11 C27 116.3(14) . . ?
C10 C11 C27 117.6(15) . . ?
C11 C12 N3 125.2(15) . . ?
C11 C12 C13 126.2(16) . . ?
N3 C12 C13 108.5(15) . . ?
C14 C13 C12 107.9(15) . . ?
C14 C13 H5 126.0 . . ?
C12 C13 H5 126.0 . . ?
C13 C14 C15 108.0(16) . . ?
C13 C14 H6 126.0 . . ?
C15 C14 H6 126.0 . . ?
C16 C15 N3 123.0(15) . . ?
C16 C15 C14 127.0(16) . . ?
N3 C15 C14 109.5(15) . . ?
C17 C16 C15 127.5(17) . . ?
C17 C16 C33 116.0(16) . . ?
C15 C16 C33 116.4(15) . . ?
N4 C17 C16 125.6(17) . . ?
N4 C17 C18 108.5(16) . . ?
C16 C17 C18 125.5(19) . . ?
C19 C18 C17 105.5(18) . . ?
C19 C18 H7 127.2 . . ?
C17 C18 H7 127.2 . . ?
C18 C19 C20 108.7(18) . . ?
C18 C19 H8 125.7 . . ?
C20 C19 H8 125.7 . . ?
N4 C20 C19 109.9(16) . . ?
N4 C20 C1 125.9(18) . . ?
C19 C20 C1 124.0(18) . . ?
C22 C21 C26 120.0 . . ?
C22 C21 C6 119.6(12) . . ?
C26 C21 C6 120.4(12) . . ?
F1 C22 C23 118.3(12) . . ?
F1 C22 C21 121.7(12) . . ?
C23 C22 C21 120.0 . . ?
F2 C23 C22 120.7(12) . . ?
F2 C23 C24 119.3(12) . . ?
C22 C23 C24 120.0 . . ?
F3 C24 C25 120.8(13) . . ?
F3 C24 C23 119.2(13) . . ?
C25 C24 C23 120.0 . . ?
F4 C25 C24 121.3(12) . . ?
F4 C25 C26 118.5(12) . . ?
C24 C25 C26 120.0 . . ?
F5 C26 C25 119.7(11) . . ?
F5 C26 C21 120.3(11) . . ?
C25 C26 C21 120.0 . . ?
C28 C27 C32 120.0 . . ?
C28 C27 C11 118.9(13) . . ?
C32 C27 C11 121.1(13) . . ?
F6 C28 C29 118.6(12) . . ?
F6 C28 C27 121.4(12) . . ?
C29 C28 C27 120.0 . . ?
F7 C29 C28 120.5(13) . . ?
F7 C29 C30 119.5(13) . . ?
C28 C29 C30 120.0 . . ?
F8 C30 C31 120.3(15) . . ?
F8 C30 C29 119.7(15) . . ?
C31 C30 C29 120.0 . . ?
F9 C31 C32 119.4(12) . . ?
F9 C31 C30 120.6(12) . . ?
C32 C31 C30 120.0 . . ?
F10 C32 C31 119.3(12) . . ?
F10 C32 C27 120.7(12) . . ?
C31 C32 C27 120.0 . . ?
C34 C33 C38 120.0 . . ?
C34 C33 C16 122.4(13) . . ?
C38 C33 C16 117.6(13) . . ?
F11 C34 C35 119.6(11) . . ?
F11 C34 C33 120.4(11) . . ?
C35 C34 C33 120.0 . . ?
F12 C35 C34 119.3(13) . . ?
F12 C35 C36 120.7(13) . . ?
C34 C35 C36 120.0 . . ?
F13 C36 C37 119.9(14) . . ?
F13 C36 C35 120.1(14) . . ?
C37 C36 C35 120.0 . . ?
F14 C37 C36 119.6(13) . . ?
F14 C37 C38 120.3(13) . . ?
C36 C37 C38 120.0 . . ?
F15 C38 C37 118.0(11) . . ?
F15 C38 C33 122.0(11) . . ?
C37 C38 C33 120.0 . . ?
N5 C39 C40 114.2(19) . . ?
N5 C39 H9 108.7 . . ?
C40 C39 H9 108.7 . . ?
N5 C39 H10 108.7 . . ?
C40 C39 H10 108.7 . . ?
H9 C39 H10 107.6 . . ?
C41 C40 C39 110(2) . . ?
C41 C40 H11 109.6 . . ?
C39 C40 H11 109.6 . . ?
C41 C40 H12 109.6 . . ?
C39 C40 H12 109.6 . . ?
H11 C40 H12 108.1 . . ?
C40 C41 C42 112(2) . . ?
C40 C41 H13 109.2 . . ?
C42 C41 H13 109.2 . . ?
C40 C41 H14 109.2 . . ?
C42 C41 H14 109.2 . . ?
H13 C41 H14 107.9 . . ?
C41 C42 H33 109.5 . . ?
C41 C42 H34 109.5 . . ?
H33 C42 H34 109.5 . . ?
C41 C42 H35 109.5 . . ?
H33 C42 H35 109.5 . . ?
H34 C42 H35 109.5 . . ?
N5 C43 C44 112.0(18) . . ?
N5 C43 H15 109.2 . . ?
C44 C43 H15 109.2 . . ?
N5 C43 H16 109.2 . . ?
C44 C43 H16 109.2 . . ?
H15 C43 H16 107.9 . . ?
C43 C44 C45 112.5(19) . . ?
C43 C44 H17 109.1 . . ?
C45 C44 H17 109.1 . . ?
C43 C44 H18 109.1 . . ?
C45 C44 H18 109.1 . . ?
H17 C44 H18 107.8 . . ?
C44 C45 C46 109(2) . . ?
C44 C45 H19 109.9 . . ?
C46 C45 H19 109.9 . . ?
C44 C45 H20 109.9 . . ?
C46 C45 H20 109.9 . . ?
H19 C45 H20 108.3 . . ?
C45 C46 H36 109.5 . . ?
C45 C46 H37 109.5 . . ?
H36 C46 H37 109.5 . . ?
C45 C46 H38 109.5 . . ?
H36 C46 H38 109.5 . . ?
H37 C46 H38 109.5 . . ?
N5 C47 C48 111.8(19) . . ?
N5 C47 H21 109.3 . . ?
C48 C47 H21 109.3 . . ?
N5 C47 H22 109.3 . . ?
C48 C47 H22 109.3 . . ?
H21 C47 H22 107.9 . . ?
C49 C48 C47 110.3(19) . . ?
C49 C48 H23 109.6 . . ?
C47 C48 H23 109.6 . . ?
C49 C48 H24 109.6 . . ?
C47 C48 H24 109.6 . . ?
H23 C48 H24 108.1 . . ?
C48 C49 C50 110.1(19) . . ?
C48 C49 H25 109.6 . . ?
C50 C49 H25 109.6 . . ?
C48 C49 H26 109.6 . . ?
C50 C49 H26 109.6 . . ?
H25 C49 H26 108.2 . . ?
C49 C50 H39 109.5 . . ?
C49 C50 H40 109.5 . . ?
H39 C50 H40 109.5 . . ?
C49 C50 H41 109.5 . . ?
H39 C50 H41 109.5 . . ?
H40 C50 H41 109.5 . . ?
N5 C51 C52 116.0(17) . . ?
N5 C51 H27 108.3 . . ?
C52 C51 H27 108.3 . . ?
N5 C51 H28 108.3 . . ?
C52 C51 H28 108.3 . . ?
H27 C51 H28 107.4 . . ?
C53 C52 C51 110.5(18) . . ?
C53 C52 H29 109.6 . . ?
C51 C52 H29 109.6 . . ?
C53 C52 H30 109.6 . . ?
C51 C52 H30 109.6 . . ?
H29 C52 H30 108.1 . . ?
C54 C53 C52 115(2) . . ?
C54 C53 H31 108.5 . . ?
C52 C53 H31 108.5 . . ?
C54 C53 H32 108.5 . . ?
C52 C53 H32 108.5 . . ?
H31 C53 H32 107.5 . . ?
C53 C54 H42 109.5 . . ?
C53 C54 H43 109.5 . . ?
H42 C54 H43 109.5 . . ?
C53 C54 H44 109.5 . . ?
H42 C54 H44 109.5 . . ?
H43 C54 H44 109.5 . . ?
C2 N1 C5 105.9(15) . . ?
C2 N1 PT1 128.6(12) . . ?
C5 N1 PT1 125.2(12) . . ?
C10 N2 C7 104.8(14) . . ?
C10 N2 PT1 126.7(11) . . ?
C7 N2 PT1 128.5(11) . . ?
C12 N3 C15 106.0(13) . . ?
C12 N3 PT1 126.6(11) . . ?
C15 N3 PT1 127.3(11) . . ?
C17 N4 C20 107.1(15) . . ?
C17 N4 PT1 125.8(11) . . ?
C20 N4 PT1 126.9(12) . . ?
C51 N5 C47 110.0(18) . . ?
C51 N5 C39 109.4(17) . . ?
C47 N5 C39 104.5(18) . . ?
C51 N5 C43 108.7(17) . . ?
C47 N5 C43 111.6(16) . . ?
C39 N5 C43 112.6(17) . . ?
N2 PT1 N1 90.4(5) . . ?
N2 PT1 N3 90.5(5) . . ?
N1 PT1 N3 176.8(7) . . ?
N2 PT1 N4 176.0(6) . . ?
N1 PT1 N4 89.3(5) . . ?
N3 PT1 N4 89.9(5) . . ?

loop_
_geom_bond_atom_site_label_1
_geom_bond_atom_site_label_2
_geom_bond_distance
_geom_bond_site_symmetry_2
_geom_bond_publ_flag
C1 O1 1.23(2) . ?
C1 C20 1.40(2) . ?
C1 C2 1.40(3) . ?
C2 N1 1.35(2) . ?
C2 C3 1.35(3) . ?
C3 C4 1.35(3) . ?
C3 H1 0.9500 . ?
C4 C5 1.41(3) . ?
C4 H2 0.9500 . ?
C5 N1 1.35(2) . ?
C5 C6 1.36(3) . ?
C6 C7 1.35(2) . ?
C6 C21 1.47(2) . ?
C7 C8 1.36(2) . ?
C7 N2 1.36(2) . ?
C8 C9 1.34(2) . ?
C8 H3 0.9500 . ?
C9 C10 1.40(2) . ?
C9 H4 0.9500 . ?
C10 N2 1.35(2) . ?
C10 C11 1.38(2) . ?
C11 C12 1.35(2) . ?
C11 C27 1.471(18) . ?
C12 N3 1.35(2) . ?
C12 C13 1.40(2) . ?
C13 C14 1.31(2) . ?
C13 H5 0.9500 . ?
C14 C15 1.37(2) . ?
C14 H6 0.9500 . ?
C15 C16 1.35(2) . ?
C15 N3 1.36(2) . ?
C16 C17 1.34(3) . ?
C16 C33 1.480(19) . ?
C17 N4 1.34(2) . ?
C17 C18 1.44(3) . ?
C18 C19 1.34(3) . ?
C18 H7 0.9500 . ?
C19 C20 1.37(3) . ?
C19 H8 0.9500 . ?
C20 N4 1.36(2) . ?
C21 C22 1.3900 . ?
C21 C26 1.3900 . ?
C22 F1 1.263(16) . ?
C22 C23 1.3900 . ?
C23 F2 1.277(16) . ?
C23 C24 1.3900 . ?
C24 F3 1.254(15) . ?
C24 C25 1.3900 . ?
C25 F4 1.263(18) . ?
C25 C26 1.3900 . ?
C26 F5 1.276(17) . ?
C27 C28 1.3900 . ?
C27 C32 1.3900 . ?
C28 F6 1.277(18) . ?
C28 C29 1.3900 . ?
C29 F7 1.260(17) . ?
C29 C30 1.3900 . ?
C30 F8 1.274(13) . ?
C30 C31 1.3900 . ?
C31 F9 1.306(17) . ?
C31 C32 1.3900 . ?
C32 F10 1.254(18) . ?
C33 C34 1.3900 . ?
C33 C38 1.3900 . ?
C34 F11 1.251(17) . ?
C34 C35 1.3900 . ?
C35 F12 1.266(18) . ?
C35 C36 1.3900 . ?
C36 F13 1.279(14) . ?
C36 C37 1.3900 . ?
C37 F14 1.282(17) . ?
C37 C38 1.3900 . ?
C38 F15 1.281(16) . ?
C39 N5 1.48(3) . ?
C39 C40 1.52(3) . ?
C39 H9 0.9900 . ?
C39 H10 0.9900 . ?
C40 C41 1.45(3) . ?
C40 H11 0.9900 . ?
C40 H12 0.9900 . ?
C41 C42 1.47(3) . ?
C41 H13 0.9900 . ?
C41 H14 0.9900 . ?
C42 H33 0.9800 . ?
C42 H34 0.9800 . ?
C42 H35 0.9800 . ?
C43 N5 1.50(3) . ?
C43 C44 1.52(3) . ?
C43 H15 0.9900 . ?
C43 H16 0.9900 . ?
C44 C45 1.52(3) . ?
C44 H17 0.9900 . ?
C44 H18 0.9900 . ?
C45 C46 1.52(3) . ?
C45 H19 0.9900 . ?
C45 H20 0.9900 . ?
C46 H36 0.9800 . ?
C46 H37 0.9800 . ?
C46 H38 0.9800 . ?
C47 N5 1.47(3) . ?
C47 C48 1.61(3) . ?
C47 H21 0.9900 . ?
C47 H22 0.9900 . ?
C48 C49 1.49(3) . ?
C48 H23 0.9900 . ?
C48 H24 0.9900 . ?
C49 C50 1.49(3) . ?
C49 H25 0.9900 . ?
C49 H26 0.9900 . ?
C50 H39 0.9800 . ?
C50 H40 0.9800 . ?
C50 H41 0.9800 . ?
C51 N5 1.47(3) . ?
C51 C52 1.48(3) . ?
C51 H27 0.9900 . ?
C51 H28 0.9900 . ?
C52 C53 1.48(3) . ?
C52 H29 0.9900 . ?
C52 H30 0.9900 . ?
C53 C54 1.45(3) . ?
C53 H31 0.9900 . ?
C53 H32 0.9900 . ?
C54 H42 0.9800 . ?
C54 H43 0.9800 . ?
C54 H44 0.9800 . ?
N1 PT1 1.972(14) . ?
N2 PT1 1.962(14) . ?
N3 PT1 1.980(13) . ?
N4 PT1 1.985(15) . ?

loop_
_geom_torsion_atom_site_label_1
_geom_torsion_atom_site_label_2
_geom_torsion_atom_site_label_3
_geom_torsion_atom_site_label_4
_geom_torsion
_geom_torsion_site_symmetry_1
_geom_torsion_site_symmetry_2
_geom_torsion_site_symmetry_3
_geom_torsion_site_symmetry_4
_geom_torsion_publ_flag
O1 C1 C2 N1 167.3(19) . . . . ?
C20 C1 C2 N1 -11(3) . . . . ?
O1 C1 C2 C3 -12(3) . . . . ?
C20 C1 C2 C3 170(2) . . . . ?
N1 C2 C3 C4 -4(2) . . . . ?
C1 C2 C3 C4 175(2) . . . . ?
C2 C3 C4 C5 1(2) . . . . ?
C3 C4 C5 N1 2(2) . . . . ?
C3 C4 C5 C6 -175.6(19) . . . . ?
N1 C5 C6 C7 3(3) . . . . ?
C4 C5 C6 C7 -180(2) . . . . ?
N1 C5 C6 C21 -169.2(17) . . . . ?
C4 C5 C6 C21 8(3) . . . . ?
C5 C6 C7 C8 -178(2) . . . . ?
C21 C6 C7 C8 -5(3) . . . . ?
C5 C6 C7 N2 8(3) . . . . ?
C21 C6 C7 N2 -179.4(17) . . . . ?
C6 C7 C8 C9 -170(2) . . . . ?
N2 C7 C8 C9 4(3) . . . . ?
C7 C8 C9 C10 -2(3) . . . . ?
C8 C9 C10 N2 -1(3) . . . . ?
C8 C9 C10 C11 -176(2) . . . . ?
N2 C10 C11 C12 6(4) . . . . ?
C9 C10 C11 C12 -179(2) . . . . ?
N2 C10 C11 C27 178(2) . . . . ?
C9 C10 C11 C27 -7(4) . . . . ?
C10 C11 C12 N3 -6(4) . . . . ?
C27 C11 C12 N3 -177.7(19) . . . . ?
C10 C11 C12 C13 172(2) . . . . ?
C27 C11 C12 C13 0(4) . . . . ?
C11 C12 C13 C14 -179(2) . . . . ?
N3 C12 C13 C14 0(3) . . . . ?
C12 C13 C14 C15 0(3) . . . . ?
C13 C14 C15 C16 -172(2) . . . . ?
C13 C14 C15 N3 0(3) . . . . ?
N3 C15 C16 C17 3(4) . . . . ?
C14 C15 C16 C17 174(3) . . . . ?
N3 C15 C16 C33 180(2) . . . . ?
C14 C15 C16 C33 -9(4) . . . . ?
C15 C16 C17 N4 5(4) . . . . ?
C33 C16 C17 N4 -172.2(19) . . . . ?
C15 C16 C17 C18 -167(2) . . . . ?
C33 C16 C17 C18 16(4) . . . . ?
N4 C17 C18 C19 6(3) . . . . ?
C16 C17 C18 C19 179(2) . . . . ?
C17 C18 C19 C20 -3(3) . . . . ?
C18 C19 C20 N4 0(3) . . . . ?
C18 C19 C20 C1 174(2) . . . . ?
O1 C1 C20 N4 178.4(19) . . . . ?
C2 C1 C20 N4 -3(3) . . . . ?
O1 C1 C20 C19 6(3) . . . . ?
C2 C1 C20 C19 -176(2) . . . . ?
C7 C6 C21 C22 -70.2(19) . . . . ?
C5 C6 C21 C22 103.2(17) . . . . ?
C7 C6 C21 C26 111.3(17) . . . . ?
C5 C6 C21 C26 -75.3(19) . . . . ?
C26 C21 C22 F1 178.6(16) . . . . ?
C6 C21 C22 F1 0.2(16) . . . . ?
C26 C21 C22 C23 0.0 . . . . ?
C6 C21 C22 C23 -178.5(13) . . . . ?
F1 C22 C23 F2 1.9(15) . . . . ?
C21 C22 C23 F2 -179.4(15) . . . . ?
F1 C22 C23 C24 -178.7(15) . . . . ?
C21 C22 C23 C24 0.0 . . . . ?
F2 C23 C24 F3 -3.2(16) . . . . ?
C22 C23 C24 F3 177.3(15) . . . . ?
F2 C23 C24 C25 179.4(15) . . . . ?
C22 C23 C24 C25 0.0 . . . . ?
F3 C24 C25 F4 -1.5(16) . . . . ?
C23 C24 C25 F4 175.8(15) . . . . ?
F3 C24 C25 C26 -177.3(15) . . . . ?
C23 C24 C25 C26 0.0 . . . . ?
F4 C25 C26 F5 6.0(15) . . . . ?
C24 C25 C26 F5 -178.1(14) . . . . ?
F4 C25 C26 C21 -175.9(15) . . . . ?
C24 C25 C26 C21 0.0 . . . . ?
C22 C21 C26 F5 178.1(14) . . . . ?
C6 C21 C26 F5 -3.4(16) . . . . ?
C22 C21 C26 C25 0.0 . . . . ?
C6 C21 C26 C25 178.5(13) . . . . ?
C12 C11 C27 C28 -87(2) . . . . ?
C10 C11 C27 C28 101(2) . . . . ?
C12 C11 C27 C32 93(2) . . . . ?
C10 C11 C27 C32 -79(2) . . . . ?
C32 C27 C28 F6 -179.0(16) . . . . ?
C11 C27 C28 F6 1.2(17) . . . . ?
C32 C27 C28 C29 0.0 . . . . ?
C11 C27 C28 C29 -179.8(13) . . . . ?
F6 C28 C29 F7 -0.5(17) . . . . ?
C27 C28 C29 F7 -179.6(16) . . . . ?
F6 C28 C29 C30 179.1(15) . . . . ?
C27 C28 C29 C30 0.0 . . . . ?
F7 C29 C30 F8 -1.4(16) . . . . ?
C28 C29 C30 F8 179.0(13) . . . . ?
F7 C29 C30 C31 179.6(16) . . . . ?
C28 C29 C30 C31 0.0 . . . . ?
F8 C30 C31 F9 2.9(17) . . . . ?
C29 C30 C31 F9 -178.1(16) . . . . ?
F8 C30 C31 C32 -179.0(13) . . . . ?
C29 C30 C31 C32 0.0 . . . . ?
F9 C31 C32 F10 -0.1(16) . . . . ?
C30 C31 C32 F10 -178.2(16) . . . . ?
F9 C31 C32 C27 178.1(16) . . . . ?
C30 C31 C32 C27 0.0 . . . . ?
C28 C27 C32 F10 178.2(16) . . . . ?
C11 C27 C32 F10 -2.1(17) . . . . ?
C28 C27 C32 C31 0.0 . . . . ?
C11 C27 C32 C31 179.7(13) . . . . ?
C17 C16 C33 C34 -96(2) . . . . ?
C15 C16 C33 C34 87(2) . . . . ?
C17 C16 C33 C38 82(2) . . . . ?
C15 C16 C33 C38 -96(2) . . . . ?
C38 C33 C34 F11 179.8(16) . . . . ?
C16 C33 C34 F11 -2.5(17) . . . . ?
C38 C33 C34 C35 0.0 . . . . ?
C16 C33 C34 C35 177.7(14) . . . . ?
F11 C34 C35 F12 -0.6(18) . . . . ?
C33 C34 C35 F12 179.2(16) . . . . ?
F11 C34 C35 C36 -179.8(16) . . . . ?
C33 C34 C35 C36 0.0 . . . . ?
F12 C35 C36 F13 0.3(17) . . . . ?
C34 C35 C36 F13 179.5(15) . . . . ?
F12 C35 C36 C37 -179.2(17) . . . . ?
C34 C35 C36 C37 0.0 . . . . ?
F13 C36 C37 F14 -2.6(16) . . . . ?
C35 C36 C37 F14 176.9(15) . . . . ?
F13 C36 C37 C38 -179.5(15) . . . . ?
C35 C36 C37 C38 0.0 . . . . ?
F14 C37 C38 F15 3.2(16) . . . . ?
C36 C37 C38 F15 -179.9(14) . . . . ?
F14 C37 C38 C33 -176.9(15) . . . . ?
C36 C37 C38 C33 0.0 . . . . ?
C34 C33 C38 F15 179.9(14) . . . . ?
C16 C33 C38 F15 2.1(15) . . . . ?
C34 C33 C38 C37 0.0 . . . . ?
C16 C33 C38 C37 -177.8(14) . . . . ?
N5 C39 C40 C41 -170(2) . . . . ?
C39 C40 C41 C42 -167(3) . . . . ?
N5 C43 C44 C45 -152.4(18) . . . . ?
C43 C44 C45 C46 75(3) . . . . ?
N5 C47 C48 C49 -111(2) . . . . ?
C47 C48 C49 C50 -171(2) . . . . ?
N5 C51 C52 C53 176(2) . . . . ?
C51 C52 C53 C54 178(2) . . . . ?
C3 C2 N1 C5 5(2) . . . . ?
C1 C2 N1 C5 -174(2) . . . . ?
C3 C2 N1 PT1 -168.3(13) . . . . ?
C1 C2 N1 PT1 12(3) . . . . ?
C6 C5 N1 C2 173(2) . . . . ?
C4 C5 N1 C2 -4(2) . . . . ?
C6 C5 N1 PT1 -13(3) . . . . ?
C4 C5 N1 PT1 169.6(14) . . . . ?
C11 C10 N2 C7 179(2) . . . . ?
C9 C10 N2 C7 3(3) . . . . ?
C11 C10 N2 PT1 -2(4) . . . . ?
C9 C10 N2 PT1 -177.6(14) . . . . ?
C6 C7 N2 C10 170(2) . . . . ?
C8 C7 N2 C10 -5(2) . . . . ?
C6 C7 N2 PT1 -9(3) . . . . ?
C8 C7 N2 PT1 176.3(14) . . . . ?
C11 C12 N3 C15 179(2) . . . . ?
C13 C12 N3 C15 0(2) . . . . ?
C11 C12 N3 PT1 1(3) . . . . ?
C13 C12 N3 PT1 -176.9(14) . . . . ?
C16 C15 N3 C12 172(2) . . . . ?
C14 C15 N3 C12 0(3) . . . . ?
C16 C15 N3 PT1 -11(3) . . . . ?
C14 C15 N3 PT1 177.0(15) . . . . ?
C16 C17 N4 C20 -179(2) . . . . ?
C18 C17 N4 C20 -6(2) . . . . ?
C16 C17 N4 PT1 -4(3) . . . . ?
C18 C17 N4 PT1 169.1(13) . . . . ?
C19 C20 N4 C17 4(2) . . . . ?
C1 C20 N4 C17 -170(2) . . . . ?
C19 C20 N4 PT1 -171.1(14) . . . . ?
C1 C20 N4 PT1 15(3) . . . . ?
C52 C51 N5 C47 61(2) . . . . ?
C52 C51 N5 C39 -53(3) . . . . ?
C52 C51 N5 C43 -176.3(18) . . . . ?
C48 C47 N5 C51 61(2) . . . . ?
C48 C47 N5 C39 178.5(19) . . . . ?
C48 C47 N5 C43 -60(2) . . . . ?
C40 C39 N5 C51 -54(3) . . . . ?
C40 C39 N5 C47 -172(2) . . . . ?
C40 C39 N5 C43 67(3) . . . . ?
C44 C43 N5 C51 -170.3(17) . . . . ?
C44 C43 N5 C47 -49(2) . . . . ?
C44 C43 N5 C39 68(2) . . . . ?
